data_2010599
loop_
_publ_author_name
'Kovalevsky, A. Yu.'
'Ponomarev, I. I.'

_publ_section_title
;
 A series of three
 bis[2-(methyl/trifluoromethyl)-4<i>H</i>-3,1-benzoxazin-4-one]
 compounds
;
_journal_issue 2
_journal_name_full 'Acta Crystallographica Section C'
_journal_page_first 260
_journal_page_last 262
_journal_paper_doi 10.1107/S0108270199014213
_journal_volume 56
_journal_year 2000
_chemical_formula_sum 'C18 H6 F6 N2 O4'
_chemical_formula_weight 428.24
_chemical_name_systematic
;
 ?
;
_space_group_IT_number 14
_symmetry_cell_setting monoclinic
_symmetry_space_group_name_Hall '-P 2yn'
_symmetry_space_group_name_H-M 'P 1 21/n 1'
_audit_creation_method SHELXL
_cell_angle_alpha 90.00
_cell_angle_beta 95.35(2)
_cell_angle_gamma 90.00
_cell_formula_units_Z 2
_cell_length_a 10.509(2)
_cell_length_b 5.0144(7)
_cell_length_c 15.397(3)
_cell_measurement_reflns_used 24
_cell_measurement_temperature 293(2)
_cell_measurement_theta_max 12
_cell_measurement_theta_min 10
_cell_volume 807.8(2)
_computing_cell_refinement P3
_computing_data_collection 'P3 (Siemens, 1989)'
_computing_data_reduction 'XDISK (Siemens, 1989)'
_computing_molecular_graphics SHELXTL/PC
_computing_publication_material SHELXTL/PC
_computing_structure_refinement SHELXTL/PC
_computing_structure_solution 'SHELXTL/PC (Sheldrick, 1994)'
_diffrn_ambient_temperature 293(2)
_diffrn_measurement_device 'Siemens P3/PC four-circle'
_diffrn_measurement_method \q/2\q
_diffrn_radiation_monochromator graphite
_diffrn_radiation_source 'fine-focus sealed tube'
_diffrn_radiation_type MoK\a
_diffrn_radiation_wavelength .71073
_diffrn_reflns_av_R_equivalents .016
_diffrn_reflns_av_sigmaI/netI .0263
_diffrn_reflns_limit_h_max 13
_diffrn_reflns_limit_h_min 0
_diffrn_reflns_limit_k_max 6
_diffrn_reflns_limit_k_min 0
_diffrn_reflns_limit_l_max 20
_diffrn_reflns_limit_l_min -20
_diffrn_reflns_number 2066
_diffrn_reflns_theta_max 28.06
_diffrn_reflns_theta_min 2.25
_diffrn_standards_decay_% 10
_diffrn_standards_interval_count 98
_diffrn_standards_number 2
_exptl_absorpt_coefficient_mu .171
_exptl_absorpt_correction_type none
_exptl_crystal_colour yellow
_exptl_crystal_density_diffrn 1.761
_exptl_crystal_density_method 'not measured'
_exptl_crystal_description parallelepiped
_exptl_crystal_F_000 428
_exptl_crystal_size_max .50
_exptl_crystal_size_mid .30
_exptl_crystal_size_min .30
_refine_diff_density_max .373
_refine_diff_density_min -.298
_refine_ls_extinction_method none
_refine_ls_goodness_of_fit_all 1.075
_refine_ls_goodness_of_fit_ref 1.248
_refine_ls_hydrogen_treatment refall
_refine_ls_matrix_type full
_refine_ls_number_parameters 148
_refine_ls_number_reflns 1939
_refine_ls_number_restraints 0
_refine_ls_restrained_S_all 1.224
_refine_ls_restrained_S_obs 1.248
_refine_ls_R_factor_all .077
_refine_ls_R_factor_gt .049
_refine_ls_shift/esd_mean .000
_refine_ls_shift/su_max <0.001
_refine_ls_structure_factor_coef Fsqd
_refine_ls_weighting_details 'w = 1/[\s^2^(Fo^2^)+(0.1023P)^2^] where P = (Fo^2^+2Fc^2^)/3'
_refine_ls_weighting_scheme calc
_refine_ls_wR_factor_all .174
_refine_ls_wR_factor_ref .146
_reflns_number_gt 1357
_reflns_number_total 1962
_reflns_threshold_expression I>2\s(I)
_cod_data_source_file bm1366.cif
_cod_data_source_block III
_cod_depositor_comments
;
The following automatic conversions were performed:
'_symmetry_cell_setting' value 'Monoclinic' changed to 'monoclinic'
according to '/home/saulius/struct/CIF-dictionaries/cif_core.dic'
dictionary named 'cif_core.dic' version 2.4.1 from 2010-06-29.

Automatic conversion script
Id: cif_fix_enum 1527 2010-12-29 10:47:43Z saulius 

The following automatic conversions were performed:

'_symmetry_cell_setting' value 'Monoclinic' changed to 'monoclinic'
according to /home/saulius/struct/CIF-dictionaries/cif_core.dic
dictionary named 'cif_core.dic' version 2.4.1 from 2010-06-29.

Automatic conversion script
Id: cif_fix_values 1715 2011-07-08 13:25:40Z adriana 

The following automatic conversions were performed:

'_refine_ls_weighting_scheme' value 'calc w =
1/[\s^2^(Fo^2^)+(0.1023P)^2^] where P = (Fo^2^+2Fc^2^)/3' was changed
to 'calc'. New tag '_refine_ls_weighting_details' was created. The
value of the new tag was set to 'w = 1/[\s^2^(Fo^2^)+(0.1023P)^2^]
where P = (Fo^2^+2Fc^2^)/3'.

Automatic conversion script
Id: cif_fix_values 3143 2015-03-26 13:38:13Z robertas 
;
_cod_original_cell_volume 807.8(3)
_cod_original_sg_symbol_H-M 'P 21/n'
_cod_database_code 2010599

loop_
_symmetry_equiv_pos_as_xyz
'x, y, z'
'-x+1/2, y+1/2, -z+1/2'
'-x, -y, -z'
'x-1/2, -y-1/2, z-1/2'

loop_
_atom_site_aniso_label
_atom_site_aniso_U_11
_atom_site_aniso_U_22
_atom_site_aniso_U_33
_atom_site_aniso_U_12
_atom_site_aniso_U_13
_atom_site_aniso_U_23
N1A .0313(7) .0503(8) .0373(7) -.0010(6) .0023(6) -.0054(6)
C2A .0328(8) .0412(9) .0352(8) -.0006(7) -.0001(6) .0035(7)
O3A .0363(7) .0365(6) .0406(6) -.0018(5) -.0008(5) -.0044(5)
C4A .0346(8) .0345(8) .0360(8) .0007(6) .0008(6) -.0012(6)
C4'A .0324(8) .0331(8) .0299(7) .0018(6) .0017(6) -.0001(6)
C5A .0306(8) .0371(8) .0358(8) .0033(7) .0040(6) -.0034(6)
C6A .0310(8) .0374(8) .0265(7) .0012(6) .0009(6) .0013(6)
C7A .0351(8) .0505(10) .0340(8) .0005(7) .0024(6) -.0127(7)
C8A .0318(8) .0532(10) .0378(8) .0045(7) .0059(7) -.0099(7)
C8'A .0299(8) .0416(8) .0300(7) .0005(6) .0027(6) .0002(6)
O9A .0426(7) .0482(8) .0545(8) .0044(5) .0028(6) -.0185(6)
C10A .0394(10) .0516(11) .0496(10) -.0051(8) .0005(8) -.0079(8)
F1A .0608(9) .156(2) .0573(8) -.0253(10) -.0230(7) .0189(9)
F2A .0592(9) .0572(9) .194(2) -.0155(7) -.0220(11) -.0185(10)
F3A .0356(7) .1348(15) .0963(10) -.0103(7) .0103(7) -.0497(10)

loop_
_atom_site_label
_atom_site_fract_x
_atom_site_fract_y
_atom_site_fract_z
_atom_site_U_iso_or_equiv
_atom_site_thermal_displace_type
_atom_site_calc_flag
_atom_site_refinement_flags
_atom_site_occupancy
_atom_site_disorder_group
_atom_site_type_symbol
N1A .94263(13) -.2078(3) .09563(9) .0397(4) Uani d . 1 . N
C2A .9540(2) -.0248(3) .15143(10) .0366(4) Uani d . 1 . C
O3A .86126(11) .1148(2) .18660(7) .0381(3) Uani d . 1 . O
C4A .7336(2) .0453(3) .16633(10) .0351(4) Uani d . 1 . C
C4'A .71245(15) -.1684(3) .10170(9) .0319(4) Uani d . 1 . C
C5A .5885(2) -.2514(3) .07554(10) .0344(4) Uani d . 1 . C
H5A .526(3) -.155(5) .0972(15) .064(7) Uiso d . 1 . H
C6A .56587(15) -.4533(3) .01389(9) .0317(4) Uani d . 1 . C
C7A .6731(2) -.5683(4) -.01966(11) .0399(4) Uani d . 1 . C
H7A .665(3) -.726(6) -.0604(15) .070(7) Uiso d . 1 . H
C8A .7959(2) -.4881(4) .00610(11) .0408(4) Uani d . 1 . C
H8A .862(2) -.567(5) -.0157(15) .061(7) Uiso d . 1 . H
C8'A .81761(15) -.2859(3) .06767(9) .0338(4) Uani d . 1 . C
O9A .65575(13) .1649(3) .20142(8) .0485(4) Uani d . 1 . O
C10A 1.0851(2) .0625(4) .19104(12) .0471(5) Uani d . 1 . C
F1A 1.10760(14) -.0313(4) .26994(9) .0932(6) Uani d . 1 . F
F2A 1.0949(2) .3222(3) .19591(15) .1055(7) Uani d . 1 . F
F3A 1.17600(13) -.0231(4) .14582(10) .0886(6) Uani d . 1 . F

loop_
_atom_type_symbol
_atom_type_description
_atom_type_scat_dispersion_real
_atom_type_scat_dispersion_imag
_atom_type_scat_source
C C .0033 .0016 'International Tables Vol C Tables 4.2.6.8 and 6.1.1.4'
H H .0000 .0000 'International Tables Vol C Tables 4.2.6.8 and 6.1.1.4'
N N .0061 .0033 'International Tables Vol C Tables 4.2.6.8 and 6.1.1.4'
O O .0106 .0060 'International Tables Vol C Tables 4.2.6.8 and 6.1.1.4'
F F .0171 .0103 'International Tables Vol C Tables 4.2.6.8 and 6.1.1.4'

loop_
_geom_angle_atom_site_label_1
_geom_angle_atom_site_label_2
_geom_angle_atom_site_label_3
_geom_angle_site_symmetry_3
_geom_angle
C2A N1A C8'A . 116.21(14)
N1A C2A O3A . 128.8(2)
N1A C2A C10A . 120.7(2)
O3A C2A C10A . 110.51(14)
C2A O3A C4A . 119.66(13)
O9A C4A O3A . 117.57(14)
O9A C4A C4'A . 127.7(2)
O3A C4A C4'A . 114.68(13)
C5A C4'A C8'A . 121.17(14)
C5A C4'A C4A . 119.63(14)
C8'A C4'A C4A . 119.19(14)
C4'A C5A C6A . 120.70(15)
C5A C6A C7A . 117.15(15)
C5A C6A C6A 3_645 121.3(2)
C7A C6A C6A 3_645 121.5(2)
C8A C7A C6A . 122.5(2)
C7A C8A C8'A . 119.9(2)
C8A C8'A C4'A . 118.53(15)
C8A C8'A N1A . 120.16(14)
C4'A C8'A N1A . 121.30(14)
F1A C10A F3A . 107.5(2)
F1A C10A F2A . 107.4(2)
F3A C10A F2A . 107.5(2)
F1A C10A C2A . 110.4(2)
F3A C10A C2A . 111.9(2)
F2A C10A C2A . 111.9(2)

loop_
_geom_bond_atom_site_label_1
_geom_bond_atom_site_label_2
_geom_bond_site_symmetry_2
_geom_bond_distance
_geom_bond_publ_flag
N1A C2A . 1.255(2) ?
N1A C8'A . 1.400(2) ?
C2A O3A . 1.353(2) ?
C2A C10A . 1.519(2) ?
O3A C4A . 1.393(2) ?
C4A O9A . 1.185(2) ?
C4A C4'A . 1.465(2) ?
C4'A C5A . 1.391(2) ?
C4'A C8'A . 1.397(2) ?
C5A C6A . 1.393(2) ?
C6A C7A . 1.407(2) ?
C6A C6A 3_645 1.486(3) ?
C7A C8A . 1.374(3) ?
C8A C8'A . 1.392(2) ?
C10A F1A . 1.304(2) ?
C10A F3A . 1.306(2) ?
C10A F2A . 1.308(3) ?

loop_
_geom_torsion_atom_site_label_1
_geom_torsion_atom_site_label_2
_geom_torsion_atom_site_label_3
_geom_torsion_atom_site_label_4
_geom_torsion_site_symmetry_1
_geom_torsion_site_symmetry_4
_geom_torsion
C8'A N1A C2A O3A . . -2.4(3)
C8'A N1A C2A C10A . . 175.72(15)
N1A C2A O3A C4A . . 5.3(3)
C10A C2A O3A C4A . . -172.93(14)
C2A O3A C4A O9A . . 176.77(15)
C2A O3A C4A C4'A . . -4.2(2)
O9A C4A C4'A C5A . . -.2(3)
O3A C4A C4'A C5A . . -179.05(13)
O9A C4A C4'A C8'A . . -180.0(2)
O3A C4A C4'A C8'A . . 1.2(2)
C8'A C4'A C5A C6A . . -.5(2)
C4A C4'A C5A C6A . . 179.69(14)
C4'A C5A C6A C7A . . .3(2)
C4'A C5A C6A C6A . 3_645 179.2(2)
C5A C6A C7A C8A . . -.1(3)
C6A C6A C7A C8A 3_645 . -178.9(2)
C6A C7A C8A C8'A . . .0(3)
C7A C8A C8'A C4'A . . -.2(3)
C7A C8A C8'A N1A . . 178.5(2)
C5A C4'A C8'A C8A . . .4(2)
C4A C4'A C8'A C8A . . -179.79(14)
C5A C4'A C8'A N1A . . -178.23(14)
C4A C4'A C8'A N1A . . 1.6(2)
C2A N1A C8'A C8A . . -179.78(15)
C2A N1A C8'A C4'A . . -1.2(2)
N1A C2A C10A F1A . . -103.9(2)
O3A C2A C10A F1A . . 74.5(2)
N1A C2A C10A F3A . . 15.8(3)
O3A C2A C10A F3A . . -165.8(2)
N1A C2A C10A F2A . . 136.5(2)
O3A C2A C10A F2A . . -45.1(2)
